data_1526903
loop_
_publ_author_name
'Voronin, V.I.'
'Kuchin, A.G.'
'Berger, I.F.'
'Balagurov, A.M.'
'Sheptyakov, D.V.'

_publ_section_title
;
 Real disordered crystal structure and Curie temperature of intermetallic
 compounds Y2 Fe17-x Mx (M = Si or Al)
;
_journal_name_full 'Journal of Alloys Compd.'
_journal_page_first 82
_journal_page_last 89
_journal_volume 315
_journal_year 2001
_chemical_formula_sum 'Fe15.63 Si1.87 Y1.88'
_chemical_name_systematic 'Y1.88 Fe15.63 Si1.87'
_space_group_IT_number 194
_symmetry_space_group_name_Hall '-P 6c 2c'
_symmetry_space_group_name_H-M 'P 63/m m c'
_cell_angle_alpha 90
_cell_angle_beta 90
_cell_angle_gamma 120
_cell_formula_units_Z 2
_cell_length_a 8.4449
_cell_length_b 8.4449
_cell_length_c 8.2966
_cell_volume 512.413
_citation_journal_id_ASTM JALCEU
_cod_data_source_file Voronin_JALCEU_2001_1160.cif
_cod_data_source_block Fe15.63Si1.87Y1.88
_cod_original_cell_volume 512.4126
_cod_database_code 1526903

loop_
_symmetry_equiv_pos_as_xyz
x,y,z
x-y,x,z+1/2
-y,x-y,z
-x,-y,z+1/2
-x+y,-x,z
y,-x+y,z+1/2
-y,-x,-z+1/2
x-y,-y,-z
x,x-y,-z+1/2
y,x,-z
-x+y,y,-z+1/2
-x,-x+y,-z
-x,-y,-z
-x+y,-x,-z-1/2
y,-x+y,-z
x,y,-z-1/2
x-y,x,-z
-y,x-y,-z-1/2
y,x,z-1/2
-x+y,y,z
-x,-x+y,z-1/2
-y,-x,z
x-y,-y,z-1/2
x,x-y,z

loop_
_atom_site_label
_atom_site_type_symbol
_atom_site_fract_x
_atom_site_fract_y
_atom_site_fract_z
_atom_site_occupancy
_atom_site_U_iso_or_equiv
Fe2 Fe 0.5 0 0 0.86 0.0
Fe3 Fe 0.337 0.376 0.25 0.7 0.0
Y1 Y 0 0 0.25 0.67 0.0
Fe1 Fe 0.3333 0.6667 0.1055 0.87 0.0
Fe5 Fe 0.1665 0.333 -0.0131 0.873 0.0
Si2 Si 0.5 0 0 0.14 0.0
Fe6 Fe 0 0 0.099 0.275 0.0
Si4 Si 0.295 0.305 0.25 0.005 0.0
Fe4 Fe 0.295 0.305 0.25 0.22 0.0
Y2 Y 0.3333 0.6667 0.75 1 0.0
Si1 Si 0.3333 0.6667 0.1055 0.13 0.0
Si3 Si 0.337 0.376 0.25 0.067 0.0
Si5 Si 0.1665 0.333 -0.0131 0.127 0.0
Y3 Y 0.3333 0.6667 0.25 0.21 0.0
